data_4116891
loop_
_publ_author_name
'Roland K. O. Sigel'
'Eva Freisinger'
'Susanne Metzger'
'Bernhard Lippert'

_publ_contact_author_address
; Fachbereich Chemie
  Universitaet Dortmund
  Otto-Hahn-Str. 8
  D-44221 Dortmund
  Germany
;
_publ_contact_author_email lippert@pop.uni-dortmund.de
_publ_contact_author_fax 'Int. code + (231) 755-3797'
_publ_contact_author_name 'Prof. Bernhard Lippert'
_publ_contact_author_phone '231 755-3840'
_publ_section_title
;
 Metalated Nucleobase Quartets: Dimerization of a Metal-Modified Guanine,
 Cytosine Pair of trans-(NH3)2PtII and Formation of CH...N Hydrogen Bonds
;
_journal_name_full 'Journal of the American Chemical Society'
_journal_page_first 12000
_journal_page_last 12007
_journal_paper_doi 10.1021/ja981637+
_journal_volume 120
_journal_year 1998
_chemical_formula_structural 'tr-[a2Pt(1-MeC)(9-EtG)](Pikrat) * H2O'
_chemical_formula_sum 'C18 H25 N13 O10 Pt'
_chemical_formula_weight 778.60
_chemical_name_systematic
; 
 ? 
;
_space_group_IT_number 2
_symmetry_cell_setting triclinic
_symmetry_space_group_name_Hall '-P 1'
_symmetry_space_group_name_H-M 'P -1'
_atom_sites_solution_hydrogens geom
_atom_sites_solution_primary patterson
_atom_sites_solution_secondary difmap
_audit_creation_method 'SHELXL93, SHELXL97'
_cell_angle_alpha 74.23(3)
_cell_angle_beta 76.75(3)
_cell_angle_gamma 67.19(3)
_cell_formula_units_Z 2
_cell_length_a 8.884(2)
_cell_length_b 10.670(2)
_cell_length_c 15.620(3)
_cell_measurement_reflns_used 34933
_cell_measurement_temperature 293(2)
_cell_measurement_theta_max 25.00
_cell_measurement_theta_min 3.45
_cell_volume 1300.6(6)
_computing_cell_refinement 'DENZO, SCALEPACK (Otwinowski, Minor,1997)'
_computing_data_collection 'KappaCCD (Nonius BV, Netherlands)'
_computing_data_reduction 'DENZO, SCALEPACK (Otwinowski, Minor,1997)'
_computing_molecular_graphics 'Siemens SHELXTL-PLUS(VMS)'
_computing_publication_material SHELXL-93
_computing_structure_refinement 'SHELXL-93 (Sheldrick, 1993)'
_computing_structure_solution 'SHELXS-86 (Sheldrick, 1990)'
_diffrn_ambient_temperature 293(2)
_diffrn_measurement_device Enraf-Nonius-KappaCCD
_diffrn_measurement_method 'profile fitted'
_diffrn_radiation_monochromator graphite
_diffrn_radiation_source 'fine-focus sealed tube'
_diffrn_radiation_type MoK\a
_diffrn_radiation_wavelength 0.71069
_diffrn_reflns_av_R_equivalents 0.043
_diffrn_reflns_av_sigmaI/netI 0.0651
_diffrn_reflns_limit_h_max 10
_diffrn_reflns_limit_h_min 0
_diffrn_reflns_limit_k_max 12
_diffrn_reflns_limit_k_min -11
_diffrn_reflns_limit_l_max 18
_diffrn_reflns_limit_l_min -17
_diffrn_reflns_number 34933
_diffrn_reflns_theta_max 25.00
_diffrn_reflns_theta_min 3.45
_exptl_absorpt_coefficient_mu 5.475
_exptl_absorpt_correction_T_max 0.5477
_exptl_absorpt_correction_T_min 0.3415
_exptl_absorpt_correction_type SCALEPACK
_exptl_crystal_colour red
_exptl_crystal_density_diffrn 1.988
_exptl_crystal_description cubes
_exptl_crystal_F_000 764
_exptl_crystal_size_max 0.25
_exptl_crystal_size_mid 0.25
_exptl_crystal_size_min 0.13
_refine_diff_density_max 0.651
_refine_diff_density_min -1.177
_refine_diff_density_rms 0.109
_refine_ls_extinction_method none
_refine_ls_goodness_of_fit_all 0.932
_refine_ls_goodness_of_fit_obs 1.016
_refine_ls_hydrogen_treatment refU
_refine_ls_matrix_type full
_refine_ls_number_parameters 396
_refine_ls_number_reflns 4278
_refine_ls_number_restraints 0
_refine_ls_restrained_S_all 0.940
_refine_ls_restrained_S_obs 1.016
_refine_ls_R_factor_all 0.0452
_refine_ls_R_factor_obs 0.0301
_refine_ls_shift/esd_max 0.000
_refine_ls_shift/esd_mean 0.000
_refine_ls_structure_factor_coef Fsqd
_refine_ls_weighting_details 'w=1/[\s^2^(Fo^2^)+(0.0275P)^2^+0.0000P] where P=(Fo^2^+2Fc^2^)/3'
_refine_ls_weighting_scheme calc
_refine_ls_wR_factor_all 0.0625
_refine_ls_wR_factor_obs 0.0595
_reflns_number_observed 3399
_reflns_number_total 4280
_reflns_observed_criterion >2sigma(I)
_cod_data_source_file ja9816372B_1.cif
_cod_data_source_block 1b
_cod_depositor_comments
;
The following automatic conversions were performed:

'_refine_ls_weighting_scheme' value 'calc
w=1/[\s^2^(Fo^2^)+(0.0275P)^2^+0.0000P] where P=(Fo^2^+2Fc^2^)/3' was
changed to 'calc'. New tag '_refine_ls_weighting_details' was
created. The value of the new tag was set to
'w=1/[\s^2^(Fo^2^)+(0.0275P)^2^+0.0000P] where P=(Fo^2^+2Fc^2^)/3'.

Automatic conversion script
Id: cif_fix_values 3143 2015-03-26 13:38:13Z robertas 
;
_cod_original_cell_volume 1300.6(5)
_cod_database_code 4116891

loop_
_symmetry_equiv_pos_as_xyz
'x, y, z'
'-x, -y, -z'

loop_
_atom_site_aniso_label
_atom_site_aniso_U_11
_atom_site_aniso_U_22
_atom_site_aniso_U_33
_atom_site_aniso_U_23
_atom_site_aniso_U_13
_atom_site_aniso_U_12
Pt1 0.03944(14) 0.03079(12) 0.03155(14) -0.00172(8) -0.01115(9) -0.01613(9)
N10 0.041(3) 0.040(3) 0.035(3) 0.001(2) -0.010(2) -0.017(2)
N10A 0.044(3) 0.054(3) 0.038(3) 0.000(2) -0.014(2) -0.026(3)
N1 0.052(3) 0.036(3) 0.029(3) -0.006(2) -0.013(2) -0.013(2)
C1 0.071(5) 0.055(4) 0.039(4) -0.014(3) -0.019(3) -0.016(4)
C2 0.040(4) 0.034(3) 0.032(3) -0.004(3) -0.010(3) -0.012(3)
O2 0.067(3) 0.039(2) 0.044(3) 0.000(2) -0.020(2) -0.030(2)
N3 0.040(3) 0.033(2) 0.030(3) -0.004(2) -0.013(2) -0.014(2)
C4 0.035(3) 0.031(3) 0.043(4) -0.005(3) -0.012(3) -0.014(3)
N4 0.070(4) 0.037(3) 0.040(3) 0.000(2) -0.011(3) -0.034(3)
C5 0.045(4) 0.035(3) 0.035(4) 0.005(3) -0.010(3) -0.017(3)
C6 0.044(4) 0.043(4) 0.033(4) 0.002(3) -0.006(3) -0.015(3)
N1' 0.057(3) 0.046(3) 0.039(3) -0.004(2) -0.015(3) -0.030(3)
C2' 0.045(4) 0.041(3) 0.038(4) -0.007(3) -0.012(3) -0.017(3)
N2' 0.097(5) 0.080(4) 0.043(3) 0.009(3) -0.031(3) -0.064(4)
N3' 0.049(3) 0.043(3) 0.034(3) -0.002(2) -0.012(2) -0.024(2)
C4' 0.035(3) 0.034(3) 0.038(3) -0.008(3) -0.008(3) -0.015(3)
C5' 0.034(3) 0.031(3) 0.025(3) -0.002(2) -0.008(2) -0.014(3)
C6' 0.044(4) 0.030(3) 0.036(4) -0.003(3) -0.006(3) -0.018(3)
O6' 0.078(3) 0.050(2) 0.041(3) 0.001(2) -0.010(2) -0.045(2)
N7' 0.040(3) 0.035(3) 0.038(3) -0.002(2) -0.014(2) -0.014(2)
C8' 0.051(4) 0.036(3) 0.035(4) 0.003(3) -0.017(3) -0.024(3)
N9' 0.046(3) 0.044(3) 0.034(3) 0.005(2) -0.012(2) -0.028(2)
C91' 0.096(6) 0.076(5) 0.050(4) 0.032(4) -0.034(4) -0.069(5)
C92' 0.083(6) 0.091(6) 0.084(6) 0.019(5) -0.008(5) -0.054(5)
C1P 0.033(3) 0.039(3) 0.039(4) -0.011(3) -0.007(3) -0.001(3)
O1P 0.053(3) 0.046(2) 0.042(3) -0.004(2) -0.013(2) -0.020(2)
C2P 0.040(3) 0.038(3) 0.032(3) -0.004(3) -0.004(3) -0.014(3)
N2P 0.047(3) 0.057(3) 0.042(3) -0.008(3) -0.003(3) -0.023(3)
O21P 0.076(3) 0.087(3) 0.038(3) -0.002(2) -0.010(2) -0.046(3)
O22P 0.108(4) 0.067(3) 0.057(3) -0.013(2) 0.005(3) -0.060(3)
C3P 0.042(4) 0.051(4) 0.044(4) -0.019(3) -0.005(3) -0.014(3)
C4P 0.044(4) 0.052(4) 0.038(4) -0.010(3) -0.004(3) -0.012(3)
N4P 0.074(4) 0.069(4) 0.046(4) -0.008(3) -0.026(3) -0.015(3)
O41P 0.108(4) 0.092(4) 0.035(3) 0.007(3) -0.019(3) -0.033(3)
O42P 0.108(5) 0.113(5) 0.072(4) -0.016(3) -0.039(3) -0.051(4)
C5P 0.053(4) 0.044(4) 0.032(4) 0.000(3) -0.003(3) -0.009(3)
C6P 0.043(4) 0.033(3) 0.043(4) -0.001(3) -0.005(3) -0.016(3)
N6P 0.050(3) 0.042(3) 0.046(4) -0.004(3) -0.002(3) -0.015(3)
O62P 0.104(4) 0.084(4) 0.056(3) -0.003(3) 0.005(3) -0.063(3)
O62P 0.072(3) 0.057(3) 0.064(3) -0.015(2) -0.003(3) -0.032(3)
O1W 0.072(3) 0.072(3) 0.108(4) -0.010(3) -0.021(3) -0.038(3)

loop_
_atom_site_label
_atom_site_type_symbol
_atom_site_fract_x
_atom_site_fract_y
_atom_site_fract_z
_atom_site_U_iso_or_equiv
_atom_site_thermal_displace_type
_atom_site_occupancy
_atom_site_calc_flag
_atom_site_refinement_flags
Pt1 Pt 0.18785(3) 0.29482(2) 0.468926(15) 0.03258(9) Uani 1 d .
N10 N -0.0638(5) 0.3601(4) 0.4835(3) 0.0391(12) Uani 1 d .
H10A H -0.1040(6) 0.3510(41) 0.5416(3) 0.080(10) Uiso 1 calc R
H10B H -0.0938(5) 0.3089(29) 0.4588(25) 0.080(10) Uiso 1 calc R
H10C H -0.1031(6) 0.4488(13) 0.4563(24) 0.080(10) Uiso 1 calc R
N10A N 0.4398(5) 0.2182(5) 0.4549(3) 0.0434(13) Uani 1 d .
H10D H 0.4724(5) 0.1688(36) 0.5075(7) 0.080(10) Uiso 1 calc R
H10E H 0.4779(6) 0.2883(5) 0.4366(27) 0.080(10) Uiso 1 calc R
H10F H 0.4787(6) 0.1641(35) 0.4146(21) 0.080(10) Uiso 1 calc R
N1 N 0.1937(6) 0.2337(4) 0.7469(3) 0.0389(11) Uani 1 d .
C1 C 0.2335(8) 0.3051(6) 0.8033(4) 0.054(2) Uani 1 d .
H1A H 0.3503(9) 0.2693(23) 0.8048(17) 0.049(5) Uiso 1 calc R
H1B H 0.1769(31) 0.2893(27) 0.8632(7) 0.049(5) Uiso 1 calc R
H1C H 0.1991(35) 0.4030(7) 0.7784(12) 0.049(5) Uiso 1 calc R
C2 C 0.2139(7) 0.2801(6) 0.6557(4) 0.0355(13) Uani 1 d .
O2 O 0.2615(5) 0.3797(4) 0.6226(3) 0.0462(10) Uani 1 d .
N3 N 0.1789(5) 0.2145(4) 0.6025(3) 0.0330(11) Uani 1 d .
C4 C 0.1416(6) 0.0981(5) 0.6391(4) 0.0347(13) Uani 1 d .
N4 N 0.1243(6) 0.0308(4) 0.5854(3) 0.0454(13) Uani 1 d .
H4A H 0.1367(6) 0.0610(4) 0.5282(3) 0.049(5) Uiso 1 calc R
H4B H 0.1005(6) -0.0435(4) 0.6072(3) 0.049(5) Uiso 1 calc R
C5 C 0.1234(7) 0.0491(6) 0.7337(4) 0.0390(14) Uani 1 d .
H5 H 0.0975(68) -0.0254(57) 0.7607(37) 0.049(5) Uiso 1 d .
C6 C 0.1474(7) 0.1189(6) 0.7849(4) 0.0420(15) Uani 1 d .
H6 H 0.1426(68) 0.0878(56) 0.8456(38) 0.049(5) Uiso 1 d .
N1' N -0.0374(6) 0.2635(5) 0.2154(3) 0.0430(12) Uani 1 d .
C2' C -0.0029(7) 0.3449(6) 0.1358(4) 0.0396(14) Uani 1 d .
N2' N -0.0667(7) 0.3421(6) 0.0668(3) 0.064(2) Uani 1 d .
H2'1 H -0.1254(7) 0.2909(6) 0.0747(3) 0.049(5) Uiso 1 calc R
H2'2 H -0.0491(7) 0.3915(6) 0.0146(3) 0.049(5) Uiso 1 calc R
N3' N 0.0886(6) 0.4277(5) 0.1179(3) 0.0397(11) Uani 1 d .
C4' C 0.1407(6) 0.4242(5) 0.1935(4) 0.0340(13) Uani 1 d .
C5' C 0.1137(6) 0.3482(5) 0.2774(3) 0.0294(12) Uani 1 d .
C6' C 0.0209(7) 0.2603(5) 0.2895(4) 0.0361(13) Uani 1 d .
O6' O -0.0090(5) 0.1836(4) 0.3640(3) 0.0511(11) Uani 1 d .
N7' N 0.1902(5) 0.3745(4) 0.3366(3) 0.0368(11) Uani 1 d .
C8' C 0.2589(7) 0.4655(6) 0.2874(4) 0.0386(14) Uani 1 d .
H8' H 0.3241(66) 0.4970(55) 0.3085(36) 0.049(5) Uiso 1 d .
N9' N 0.2354(6) 0.4975(5) 0.1997(3) 0.0391(11) Uani 1 d .
C91' C 0.2929(9) 0.5956(8) 0.1242(4) 0.067(2) Uani 1 d .
H91A H 0.2928(9) 0.5737(8) 0.0679(4) 0.116(22) Uiso 1 calc R
H91B H 0.2158(9) 0.6892(8) 0.1252(4) 0.116(22) Uiso 1 calc R
C92' C 0.4590(10) 0.5912(8) 0.1277(5) 0.087(3) Uani 1 d .
H92A H 0.4876(28) 0.6586(40) 0.0787(21) 0.130 Uiso 1 calc R
H92B H 0.5373(13) 0.5002(19) 0.1231(36) 0.130 Uiso 1 calc R
H92C H 0.4606(19) 0.6118(54) 0.1835(16) 0.130 Uiso 1 calc R
C1P C 0.5709(7) -0.0109(6) 0.7116(4) 0.0394(14) Uani 1 d .
O1P O 0.5178(5) 0.0005(4) 0.6417(3) 0.0460(10) Uani 1 d .
C2P C 0.6653(7) 0.0713(5) 0.7184(4) 0.0370(13) Uani 1 d .
N2P N 0.7066(6) 0.1675(5) 0.6396(4) 0.0481(13) Uani 1 d .
O21P O 0.7161(6) 0.1510(5) 0.5640(3) 0.0632(13) Uani 1 d .
O22P O 0.7375(6) 0.2645(5) 0.6530(3) 0.0706(14) Uani 1 d .
C3P C 0.7179(7) 0.0640(6) 0.7945(4) 0.0447(15) Uani 1 d .
H3P H 0.7783(7) 0.1189(6) 0.7934(4) 0.043(11) Uiso 1 calc R
C4P C 0.6850(7) -0.0222(6) 0.8734(4) 0.047(2) Uani 1 d .
N4P N 0.7409(8) -0.0288(6) 0.9538(4) 0.064(2) Uani 1 d .
O41P O 0.6973(7) -0.0976(6) 1.0243(3) 0.082(2) Uani 1 d .
O42P O 0.8295(7) 0.0387(6) 0.9492(3) 0.089(2) Uani 1 d .
C5P C 0.5937(7) -0.1029(6) 0.8748(4) 0.047(2) Uani 1 d .
H5P H 0.5680(7) -0.1603(6) 0.9281(4) 0.043(11) Uiso 1 calc R
C6P C 0.5418(7) -0.0983(5) 0.7984(4) 0.0403(14) Uani 1 d .
N6P N 0.4472(6) -0.1872(5) 0.8067(4) 0.0478(13) Uani 1 d .
O62P O 0.3782(7) -0.2254(5) 0.8824(3) 0.0771(15) Uani 1 d .
O62P O 0.4366(6) -0.2219(4) 0.7403(3) 0.0622(12) Uani 1 d .
O1W O 0.6048(6) 0.4272(5) 0.3494(4) 0.0799(15) Uani 1 d .

loop_
_atom_type_symbol
_atom_type_description
_atom_type_scat_dispersion_real
_atom_type_scat_dispersion_imag
_atom_type_scat_source
C C 0.0033 0.0016 'International Tables Vol C Tables 4.2.6.8 and 6.1.1.4'
H H 0.0000 0.0000 'International Tables Vol C Tables 4.2.6.8 and 6.1.1.4'
N N 0.0061 0.0033 'International Tables Vol C Tables 4.2.6.8 and 6.1.1.4'
O O 0.0106 0.0060 'International Tables Vol C Tables 4.2.6.8 and 6.1.1.4'
Pt Pt -1.7033 8.3905 'International Tables Vol C Tables 4.2.6.8 and 6.1.1.4'

loop_
_geom_angle_atom_site_label_1
_geom_angle_atom_site_label_2
_geom_angle_atom_site_label_3
_geom_angle
N7' Pt1 N3 178.4(2)
N7' Pt1 N10A 91.7(2)
N3 Pt1 N10A 89.9(2)
N7' Pt1 N10 89.1(2)
N3 Pt1 N10 89.4(2)
N10A Pt1 N10 176.7(2)
Pt1 N10 H10A 109.47(13)
Pt1 N10 H10B 109.47(12)
H10A N10 H10B 109.5
Pt1 N10 H10C 109.47(12)
H10A N10 H10C 109.5
H10B N10 H10C 109.5
Pt1 N10A H10D 109.47(13)
Pt1 N10A H10E 109.47(13)
H10D N10A H10E 109.5
Pt1 N10A H10F 109.47(13)
H10D N10A H10F 109.5
H10E N10A H10F 109.5
C2 N1 C6 121.1(4)
C2 N1 C1 117.9(5)
C6 N1 C1 120.8(5)
N1 C1 H1A 109.5(3)
N1 C1 H1B 109.5(3)
H1A C1 H1B 109.5
N1 C1 H1C 109.5(3)
H1A C1 H1C 109.5
H1B C1 H1C 109.5
O2 C2 N1 120.3(5)
O2 C2 N3 121.0(5)
N1 C2 N3 118.7(5)
C4 N3 C2 120.1(4)
C4 N3 Pt1 121.4(3)
C2 N3 Pt1 118.5(3)
N4 C4 N3 118.4(5)
N4 C4 C5 120.9(5)
N3 C4 C5 120.7(5)
C4 N4 H4A 120.0(3)
C4 N4 H4B 120.0(3)
H4A N4 H4B 120.0
C6 C5 C4 118.3(5)
C6 C5 H5 117.8(37)
C4 C5 H5 123.9(37)
C5 C6 N1 120.7(5)
C5 C6 H6 120.7(35)
N1 C6 H6 118.3(35)
C2' N1' C6' 120.0(5)
N2' C2' N1' 115.7(5)
N2' C2' N3' 116.5(5)
N1' C2' N3' 127.8(5)
C2' N2' H2'1 120.0(3)
C2' N2' H2'2 120.0(3)
H2'1 N2' H2'2 120.0
C4' N3' C2' 110.3(4)
N3' C4' C5' 127.6(5)
N3' C4' N9' 125.6(5)
C5' C4' N9' 106.7(4)
C4' C5' N7' 109.2(4)
C4' C5' C6' 118.3(5)
N7' C5' C6' 132.5(5)
O6' C6' N1' 120.5(5)
O6' C6' C5' 123.6(5)
N1' C6' C5' 115.9(5)
C8' N7' C5' 105.4(4)
C8' N7' Pt1 127.7(4)
C5' N7' Pt1 126.9(3)
N7' C8' N9' 111.9(5)
N7' C8' H8' 124.1(34)
N9' C8' H8' 123.8(34)
C8' N9' C4' 106.7(4)
C8' N9' C91' 127.9(5)
C4' N9' C91' 125.4(5)
C92' C91' N9' 113.4(5)
C92' C91' H91A 108.9(5)
N9' C91' H91A 108.9(3)
C92' C91' H91B 108.9(4)
N9' C91' H91B 108.9(4)
H91A C91' H91B 107.7
C91' C92' H92A 109.5(4)
C91' C92' H92B 109.5(5)
H92A C92' H92B 109.5
C91' C92' H92C 109.5(5)
H92A C92' H92C 109.5
H92B C92' H92C 109.5
O1P C1P C6P 126.4(5)
O1P C1P C2P 123.4(5)
C6P C1P C2P 110.1(5)
C3P C2P N2P 116.4(5)
C3P C2P C1P 124.0(5)
N2P C2P C1P 119.6(5)
O21P N2P O22P 121.9(5)
O21P N2P C2P 121.2(5)
O22P N2P C2P 116.8(5)
C2P C3P C4P 121.8(6)
C2P C3P H3P 119.1(4)
C4P C3P H3P 119.1(4)
C3P C4P C5P 118.9(6)
C3P C4P N4P 121.4(6)
C5P C4P N4P 119.7(6)
O41P N4P O42P 122.4(6)
O41P N4P C4P 119.4(6)
O42P N4P C4P 118.1(6)
C6P C5P C4P 120.1(6)
C6P C5P H5P 120.0(4)
C4P C5P H5P 120.0(4)
C5P C6P C1P 125.1(5)
C5P C6P N6P 116.0(5)
C1P C6P N6P 118.9(5)
O62P N6P O62P 121.7(5)
O62P N6P C6P 120.3(5)
O62P N6P C6P 118.0(5)

loop_
_geom_bond_atom_site_label_1
_geom_bond_atom_site_label_2
_geom_bond_distance
Pt1 N7' 2.008(4)
Pt1 N3 2.024(4)
Pt1 N10A 2.044(4)
Pt1 N10 2.045(4)
N10 H10A 0.89
N10 H10B 0.89
N10 H10C 0.89
N10A H10D 0.89
N10A H10E 0.89
N10A H10F 0.89
N1 C2 1.369(6)
N1 C6 1.381(7)
N1 C1 1.483(6)
C1 H1A 0.96
C1 H1B 0.96
C1 H1C 0.96
C2 O2 1.235(6)
C2 N3 1.371(6)
N3 C4 1.352(6)
C4 N4 1.310(6)
C4 C5 1.421(8)
N4 H4A 0.86
N4 H4B 0.86
C5 C6 1.329(8)
C5 H5 0.88(5)
C6 H6 0.91(5)
N1' C2' 1.356(7)
N1' C6' 1.360(7)
C2' N2' 1.340(7)
C2' N3' 1.356(6)
N2' H2'1 0.86
N2' H2'2 0.86
N3' C4' 1.351(6)
C4' C5' 1.363(7)
C4' N9' 1.384(6)
C5' N7' 1.405(6)
C5' C6' 1.424(7)
C6' O6' 1.266(6)
N7' C8' 1.321(6)
C8' N9' 1.363(7)
C8' H8' 0.92(5)
N9' C91' 1.488(7)
C91' C92' 1.471(9)
C91' H91A 0.97
C91' H91B 0.97
C92' H92A 0.96
C92' H92B 0.96
C92' H92C 0.96
C1P O1P 1.244(6)
C1P C6P 1.454(8)
C1P C2P 1.464(7)
C2P C3P 1.347(7)
C2P N2P 1.450(7)
N2P O21P 1.221(6)
N2P O22P 1.246(6)
C3P C4P 1.370(8)
C3P H3P 0.93
C4P C5P 1.388(8)
C4P N4P 1.428(8)
N4P O41P 1.219(7)
N4P O42P 1.237(7)
C5P C6P 1.356(8)
C5P H5P 0.93
C6P N6P 1.457(7)
N6P O62P 1.226(6)
N6P O62P 1.241(6)

loop_
_geom_torsion_atom_site_label_1
_geom_torsion_atom_site_label_2
_geom_torsion_atom_site_label_3
_geom_torsion_atom_site_label_4
_geom_torsion
C6 N1 C2 O2 -177.2(5)
C1 N1 C2 O2 -1.1(8)
C6 N1 C2 N3 3.3(8)
C1 N1 C2 N3 179.5(5)
O2 C2 N3 C4 173.9(5)
N1 C2 N3 C4 -6.6(8)
O2 C2 N3 Pt1 -5.2(7)
N1 C2 N3 Pt1 174.2(4)
N7' Pt1 N3 C4 53.7(64)
N10A Pt1 N3 C4 -104.0(4)
N10 Pt1 N3 C4 72.8(4)
N7' Pt1 N3 C2 -127.1(61)
N10A Pt1 N3 C2 75.2(4)
N10 Pt1 N3 C2 -108.1(4)
C2 N3 C4 N4 -173.6(5)
Pt1 N3 C4 N4 5.6(7)
C2 N3 C4 C5 5.7(8)
Pt1 N3 C4 C5 -175.2(4)
N4 C4 C5 C6 177.9(5)
N3 C4 C5 C6 -1.4(8)
C4 C5 C6 N1 -2.0(9)
C2 N1 C6 C5 1.0(9)
C1 N1 C6 C5 -175.1(5)
C6' N1' C2' N2' -179.5(5)
C6' N1' C2' N3' 0.8(9)
N2' C2' N3' C4' 178.1(5)
N1' C2' N3' C4' -2.2(8)
C2' N3' C4' C5' 1.6(8)
C2' N3' C4' N9' -179.4(5)
N3' C4' C5' N7' 179.7(5)
N9' C4' C5' N7' 0.5(6)
N3' C4' C5' C6' 0.4(9)
N9' C4' C5' C6' -178.8(5)
C2' N1' C6' O6' -179.2(5)
C2' N1' C6' C5' 1.4(8)
C4' C5' C6' O6' 178.7(5)
N7' C5' C6' O6' -0.4(10)
C4' C5' C6' N1' -1.9(8)
N7' C5' C6' N1' 179.0(5)
C4' C5' N7' C8' 0.6(6)
C6' C5' N7' C8' 179.8(6)
C4' C5' N7' Pt1 178.7(4)
C6' C5' N7' Pt1 -2.2(8)
N3 Pt1 N7' C8' 144.0(60)
N10A Pt1 N7' C8' -58.3(5)
N10 Pt1 N7' C8' 125.0(5)
N3 Pt1 N7' C5' -33.6(64)
N10A Pt1 N7' C5' 124.1(4)
N10 Pt1 N7' C5' -52.7(4)
C5' N7' C8' N9' -1.5(6)
Pt1 N7' C8' N9' -179.5(4)
N7' C8' N9' C4' 1.8(7)
N7' C8' N9' C91' 179.7(6)
N3' C4' N9' C8' 179.4(5)
C5' C4' N9' C8' -1.3(6)
N3' C4' N9' C91' 1.5(9)
C5' C4' N9' C91' -179.3(6)
C8' N9' C91' C92' 38.9(10)
C4' N9' C91' C92' -143.6(6)
O1P C1P C2P C3P 177.3(5)
C6P C1P C2P C3P 0.7(8)
O1P C1P C2P N2P -2.6(8)
C6P C1P C2P N2P -179.2(5)
C3P C2P N2P O21P 155.1(5)
C1P C2P N2P O21P -24.9(8)
C3P C2P N2P O22P -22.5(8)
C1P C2P N2P O22P 157.5(5)
N2P C2P C3P C4P 179.3(5)
C1P C2P C3P C4P -0.6(9)
C2P C3P C4P C5P -0.6(9)
C2P C3P C4P N4P -179.8(5)
C3P C4P N4P O41P 173.8(6)
C5P C4P N4P O41P -5.4(9)
C3P C4P N4P O42P -4.7(9)
C5P C4P N4P O42P 176.1(6)
C3P C4P C5P C6P 1.5(9)
N4P C4P C5P C6P -179.3(5)
C4P C5P C6P C1P -1.4(9)
C4P C5P C6P N6P 179.8(5)
O1P C1P C6P C5P -176.2(6)
C2P C1P C6P C5P 0.3(8)
O1P C1P C6P N6P 2.5(9)
C2P C1P C6P N6P 179.0(5)
C5P C6P N6P O62P -158.5(5)
C1P C6P N6P O62P 22.6(8)
C5P C6P N6P O62P 21.7(8)
C1P C6P N6P O62P -157.1(5)
